data_2102570
loop_
_publ_author_name
'Baddeley, Thomas C.'
'Glidewell, Christopher'
'Low, John N.'
'Skakle, Janet M.S.'
'Wardell, James L.'

_publ_section_title
;
 Supramolecular structures of substituted \a,\a'-trehalose derivatives
;
_journal_issue 4
_journal_name_full 'Acta Crystallographica Section B'
_journal_page_first 461
_journal_page_last 471
_journal_paper_doi 10.1107/S0108768104010912
_journal_volume 60
_journal_year 2004
_chemical_formula_moiety 'C12 H24 N2 O9, 2(H2 O)'
_chemical_formula_sum 'C12 H28 N2 O11'
_chemical_formula_weight 376.36
_chemical_name_systematic
;
6,6'-diamino-\a,\a'-trehalose dihydrate
;
_space_group_IT_number 96
_symmetry_cell_setting tetragonal
_symmetry_space_group_name_Hall 'P 4nw 2abw'
_symmetry_space_group_name_H-M 'P 43 21 2'
_atom_sites_solution_hydrogens geom
_atom_sites_solution_primary direct
_atom_sites_solution_secondary difmap
_cell_angle_alpha 90.00
_cell_angle_beta 90.00
_cell_angle_gamma 90.00
_cell_formula_units_Z 4
_cell_length_a 8.6093(2)
_cell_length_b 8.6093(2)
_cell_length_c 22.1566(8)
_cell_measurement_reflns_used 1163
_cell_measurement_temperature 120(2)
_cell_measurement_theta_max 27.48
_cell_measurement_theta_min 3.00
_cell_volume 1642.25(8)
_computing_cell_refinement 'DENZO-SMN (Otwinowski & Minor, 1997)'
_computing_data_collection 'Kappa-CCD server software (Nonius, 1997)'
_computing_data_reduction DENZO-SMN
_computing_molecular_graphics 'PLATON (Spek, 2003)'
_computing_publication_material 'SHELXL-97 and PRPKAPPA (Ferguson, 1999)'
_computing_structure_refinement 'SHELXL-97 (Sheldrick, 1997)'
_computing_structure_solution 'SHELXS-97 (Sheldrick, 1997)'
_diffrn_ambient_temperature 120(2)
_diffrn_measured_fraction_theta_full 0.997
_diffrn_measured_fraction_theta_max 0.997
_diffrn_measurement_device_type Kappa-CCD
_diffrn_measurement_method '\f scans, and \w scans with \k offsets'
_diffrn_radiation_monochromator graphite
_diffrn_radiation_source 'rotating anode'
_diffrn_radiation_type 'Mo K\a'
_diffrn_radiation_wavelength 0.71073
_diffrn_reflns_av_R_equivalents 0.0545
_diffrn_reflns_av_sigmaI/netI 0.0352
_diffrn_reflns_limit_h_max 11
_diffrn_reflns_limit_h_min -9
_diffrn_reflns_limit_k_max 11
_diffrn_reflns_limit_k_min -11
_diffrn_reflns_limit_l_max 28
_diffrn_reflns_limit_l_min -20
_diffrn_reflns_number 8561
_diffrn_reflns_theta_full 27.48
_diffrn_reflns_theta_max 27.48
_diffrn_reflns_theta_min 3.00
_diffrn_standards_decay_% 0
_exptl_absorpt_coefficient_mu 0.134
_exptl_absorpt_correction_T_max 0.987
_exptl_absorpt_correction_T_min 0.972
_exptl_absorpt_correction_type multi-scan
_exptl_absorpt_process_details 'DENZO-SMN (Otwinowski & Minor, 1997)'
_exptl_crystal_colour colourless
_exptl_crystal_density_diffrn 1.522
_exptl_crystal_density_method 'not measured'
_exptl_crystal_description block
_exptl_crystal_F_000 808
_exptl_crystal_size_max 0.15
_exptl_crystal_size_mid 0.15
_exptl_crystal_size_min 0.10
_refine_diff_density_max 0.235
_refine_diff_density_min -0.348
_refine_ls_extinction_method none
_refine_ls_goodness_of_fit_ref 0.975
_refine_ls_hydrogen_treatment constr
_refine_ls_matrix_type full
_refine_ls_number_parameters 115
_refine_ls_number_reflns 1163
_refine_ls_number_restraints 0
_refine_ls_restrained_S_all 0.975
_refine_ls_R_factor_all 0.0585
_refine_ls_R_factor_gt 0.0434
_refine_ls_shift/su_max 0.000
_refine_ls_shift/su_mean 0.000
_refine_ls_structure_factor_coef Fsqd
_refine_ls_weighting_details 'w=1/[\s^2^(Fo^2^)+(0.0747P)^2^+0.9377P] where P=(Fo^2^+2Fc^2^)/3'
_refine_ls_weighting_scheme calc
_refine_ls_wR_factor_gt 0.1156
_refine_ls_wR_factor_ref 0.1256
_reflns_number_gt 951
_reflns_number_total 1163
_reflns_threshold_expression I>2\s(I)
_cod_data_source_file na5016.cif
_cod_data_source_block (9)
_cod_depositor_comments
;
The following automatic conversions were performed:
'_exptl_absorpt_correction_type' value 'Multi-scan' changed to
'multi-scan' according to
'/home/saulius/struct/CIF-dictionaries/cif_core.dic' dictionary named
'cif_core.dic' version 2.4.1 from 2010-06-29.

Automatic conversion script
Id: cif_fix_enum 1527 2010-12-29 10:47:43Z saulius 

The following automatic conversions were performed:

'_exptl_absorpt_correction_type' value 'Multi-scan' changed to
'multi-scan' according to
/home/saulius/struct/CIF-dictionaries/cif_core.dic dictionary named
'cif_core.dic' version 2.4.1 from 2010-06-29.

Automatic conversion script
Id: cif_fix_values 1715 2011-07-08 13:25:40Z adriana 
;
_cod_database_code 2102570

loop_
_symmetry_equiv_pos_as_xyz
'x, y, z'
'-y+1/2, x+1/2, z+3/4'
'-x, -y, z+1/2'
'y+1/2, -x+1/2, z+1/4'
'x+1/2, -y+1/2, -z+1/4'
'y, x, -z'
'-x+1/2, y+1/2, -z+3/4'
'-y, -x, -z+1/2'

loop_
_atom_site_label
_atom_site_fract_x
_atom_site_fract_y
_atom_site_fract_z
_atom_site_U_iso_or_equiv
_atom_site_adp_type
_atom_site_calc_flag
_atom_site_refinement_flags
_atom_site_occupancy
_atom_site_type_symbol
O1 0.4945(2) 0.4945(2) 0.0000 0.0150(5) Uani d S 1 O
O2 0.3645(2) 0.7739(2) 0.03877(8) 0.0202(4) Uani d . 1 O
O3 0.5061(3) 0.7766(2) 0.15877(8) 0.0262(5) Uani d . 1 O
O4 0.6403(2) 0.4922(2) 0.19747(7) 0.0184(4) Uani d . 1 O
O5 0.3713(2) 0.3621(2) 0.07921(7) 0.0153(4) Uani d . 1 O
O6W 0.3753(3) 0.8426(3) 0.26482(9) 0.0420(6) Uani d . 1 O
N1 0.4929(3) 0.0674(3) 0.11205(10) 0.0263(6) Uani d . 1 N
C1 0.3671(3) 0.4936(3) 0.04081(10) 0.0148(5) Uani d . 1 C
C2 0.3706(3) 0.6426(3) 0.07738(10) 0.0153(5) Uani d . 1 C
C3 0.5113(3) 0.6462(3) 0.11967(10) 0.0161(5) Uani d . 1 C
C4 0.5079(3) 0.4998(3) 0.15854(11) 0.0144(5) Uani d . 1 C
C5 0.5062(3) 0.3566(3) 0.11789(10) 0.0134(5) Uani d . 1 C
C6 0.4944(3) 0.2040(3) 0.15198(11) 0.0172(5) Uani d . 1 C
H2A 0.4587 0.7994 0.0386 0.030 Uiso d PR 0.50 H
H2B 0.2747 0.8119 0.0384 0.030 Uiso d PR 0.50 H
H3A 0.4948 0.8607 0.1400 0.039 Uiso d R 1 H
H4A 0.6961 0.5720 0.2002 0.028 Uiso d PR 0.50 H
H4B 0.5892 0.4461 0.2243 0.028 Uiso d PR 0.50 H
H6C 0.4383 0.8455 0.2278 0.050 Uiso d R 1 H
H6D 0.2846 0.7714 0.2586 0.050 Uiso d R 1 H
H1A 0.5895 0.0725 0.0871 0.032 Uiso d R 1 H
H1B 0.3980 0.0792 0.0906 0.032 Uiso d R 1 H
H1 0.2685 0.4908 0.0170 0.018 Uiso calc R 1 H
H2 0.2751 0.6444 0.1031 0.018 Uiso calc R 1 H
H3 0.6092 0.6488 0.0954 0.019 Uiso calc R 1 H
H4 0.4114 0.5005 0.1837 0.017 Uiso calc R 1 H
H5 0.6022 0.3558 0.0925 0.016 Uiso calc R 1 H
H6A 0.5834 0.1955 0.1800 0.021 Uiso calc R 1 H
H6B 0.3981 0.2045 0.1764 0.021 Uiso calc R 1 H

loop_
_atom_site_aniso_label
_atom_site_aniso_U_11
_atom_site_aniso_U_22
_atom_site_aniso_U_33
_atom_site_aniso_U_12
_atom_site_aniso_U_13
_atom_site_aniso_U_23
O1 0.0163(7) 0.0163(7) 0.0124(11) -0.0037(11) 0.0026(7) -0.0026(7)
O2 0.0208(10) 0.0177(10) 0.0221(9) 0.0045(8) 0.0016(8) 0.0081(7)
O3 0.0419(13) 0.0141(10) 0.0226(9) 0.0020(9) -0.0020(10) -0.0043(8)
O4 0.0199(10) 0.0196(10) 0.0158(8) -0.0038(8) -0.0046(7) 0.0026(8)
O5 0.0160(10) 0.0148(9) 0.0152(8) -0.0034(8) -0.0017(7) 0.0023(7)
O6W 0.0506(15) 0.0415(14) 0.0340(12) -0.0024(12) 0.0119(11) -0.0068(10)
N1 0.0361(15) 0.0127(11) 0.0302(12) 0.0007(11) -0.0020(12) -0.0002(9)
C1 0.0143(12) 0.0161(12) 0.0141(11) 0.0008(11) 0.0007(9) 0.0034(10)
C2 0.0176(13) 0.0140(13) 0.0144(11) 0.0042(11) 0.0010(10) 0.0028(10)
C3 0.0193(14) 0.0125(13) 0.0165(11) -0.0011(12) -0.0001(11) -0.0005(10)
C4 0.0154(12) 0.0141(12) 0.0136(10) 0.0001(11) 0.0000(10) 0.0000(10)
C5 0.0121(13) 0.0145(13) 0.0135(10) 0.0001(11) -0.0007(10) 0.0013(9)
C6 0.0200(14) 0.0138(13) 0.0179(11) 0.0018(11) -0.0022(12) 0.0017(10)

loop_
_atom_type_symbol
_atom_type_description
_atom_type_scat_dispersion_real
_atom_type_scat_dispersion_imag
_atom_type_scat_source
C C 0.0033 0.0016 'International Tables Vol C Tables 4.2.6.8 and 6.1.1.4'
H H 0.0000 0.0000 'International Tables Vol C Tables 4.2.6.8 and 6.1.1.4'
N N 0.0061 0.0033 'International Tables Vol C Tables 4.2.6.8 and 6.1.1.4'
O O 0.0106 0.0060 'International Tables Vol C Tables 4.2.6.8 and 6.1.1.4'

loop_
_geom_angle_atom_site_label_1
_geom_angle_atom_site_label_2
_geom_angle_atom_site_label_3
_geom_angle_site_symmetry_1
_geom_angle
_geom_angle_publ_flag
C1 O1 C1 6 113.4(3) no
C2 O2 H2A . 100.1 no
C2 O2 H2B . 110.5 no
H2A O2 H2B . 141.9 no
C3 O3 H3A . 112.6 no
C4 O4 H4A . 117.5 no
C4 O4 H4B . 91.8 no
H4A O4 H4B . 129.4 no
C1 O5 C5 . 113.80(19) no
H6C O6W H6D . 109.3 no
C6 N1 H1A . 106.8 no
C6 N1 H1B . 102.8 no
H1A N1 H1B . 115.7 no
O5 C1 O1 . 111.51(18) no
O5 C1 C2 . 110.75(17) no
O1 C1 C2 . 108.7(2) no
O5 C1 H1 . 108.6 no
O1 C1 H1 . 108.6 no
C2 C1 H1 . 108.6 no
O2 C2 C1 . 110.53(17) no
O2 C2 C3 . 112.5(2) no
C1 C2 C3 . 111.0(2) no
O2 C2 H2 . 107.5 no
C1 C2 H2 . 107.5 no
C3 C2 H2 . 107.5 no
O3 C3 C4 . 107.95(18) no
O3 C3 C2 . 111.4(2) no
C4 C3 C2 . 108.2(2) no
O3 C3 H3 . 109.7 no
C4 C3 H3 . 109.7 no
C2 C3 H3 . 109.7 no
O4 C4 C5 . 109.0(2) no
O4 C4 C3 . 111.2(2) no
C5 C4 C3 . 109.51(18) no
O4 C4 H4 . 109.0 no
C5 C4 H4 . 109.0 no
C3 C4 H4 . 109.0 no
O5 C5 C6 . 105.7(2) no
O5 C5 C4 . 109.3(2) no
C6 C5 C4 . 113.93(18) no
O5 C5 H5 . 109.3 no
C6 C5 H5 . 109.3 no
C4 C5 H5 . 109.3 no
N1 C6 C5 . 113.15(19) no
N1 C6 H6A . 108.9 no
C5 C6 H6A . 108.9 no
N1 C6 H6B . 108.9 no
C5 C6 H6B . 108.9 no
H6A C6 H6B . 107.8 no

loop_
_geom_bond_atom_site_label_1
_geom_bond_atom_site_label_2
_geom_bond_site_symmetry_2
_geom_bond_distance
_geom_bond_publ_flag
O1 C1 6 1.421(3) no
O1 C1 . 1.421(3) no
O2 C2 . 1.418(3) no
O2 H2A . 0.84 no
O2 H2B . 0.8399 no
O3 C3 . 1.419(3) no
O3 H3A . 0.8401 no
O4 C4 . 1.431(3) no
O4 H4A . 0.8398 no
O4 H4B . 0.8399 no
O5 C1 . 1.416(3) no
O5 C5 . 1.444(3) no
O6W H6C . 0.9833 no
O6W H6D . 1.0025 no
N1 C6 . 1.472(3) no
N1 H1A . 0.9992 no
N1 H1B . 0.9509 no
C1 C2 . 1.518(3) no
C1 H1 . 1.00 no
C2 C3 . 1.532(4) no
C2 H2 . 1.00 no
C3 C4 . 1.527(3) no
C3 H3 . 1.00 no
C4 C5 . 1.527(3) no
C4 H4 . 1.00 no
C5 C6 . 1.519(3) no
C5 H5 . 1.00 no
C6 H6A . 0.99 no
C6 H6B . 0.99 no

loop_
_geom_hbond_atom_site_label_D
_geom_hbond_atom_site_label_H
_geom_hbond_atom_site_label_A
_geom_hbond_site_symmetry_A
_geom_hbond_distance_DH
_geom_hbond_distance_HA
_geom_hbond_distance_DA
_geom_hbond_angle_DHA
_geom_hbond_publ_flag
O2 H2A O6W 2_654 0.84 1.91 2.721(3) 163.2 y
O2 H2B O4 5_465 0.84 2.07 2.806(3) 146.2 y
O3 H3A N1 1_565 0.84 1.88 2.711(3) 167.8 y
O4 H4A O2 5_565 0.84 1.98 2.806(3) 167.2 y
O4 H4B O4 8_665 0.84 2.01 2.833(3) 165.4 y
O6W H6C O3 . 0.98 1.74 2.667(3) 155.3 y
O6W H6D O6W 8_665 1.00 1.75 2.733(5) 165.8 y
N1 H1A O6W 2_644 1.00 2.41 3.062(3) 122.6 y
N1 H1B O4 5_455 0.95 2.45 3.349(3) 157.3 y

loop_
_geom_torsion_atom_site_label_1
_geom_torsion_atom_site_label_2
_geom_torsion_atom_site_label_3
_geom_torsion_atom_site_label_4
_geom_torsion_site_symmetry_1
_geom_torsion
_geom_torsion_publ_flag
C5 O5 C1 O1 . 62.7(2) no
C5 O5 C1 C2 . -58.5(3) no
C1 O1 C1 O5 6 63.61(16) no
C1 O1 C1 C2 6 -174.0(2) no
O5 C1 C2 O2 . -179.3(2) no
O1 C1 C2 O2 . 57.9(2) no
O5 C1 C2 C3 . 55.2(3) no
O1 C1 C2 C3 . -67.7(2) no
O2 C2 C3 O3 . 62.1(3) no
C1 C2 C3 O3 . -173.4(2) no
O2 C2 C3 C4 . -179.36(19) no
C1 C2 C3 C4 . -54.9(3) no
O3 C3 C4 O4 . -61.8(3) no
C2 C3 C4 O4 . 177.47(19) no
O3 C3 C4 C5 . 177.6(3) no
C2 C3 C4 C5 . 56.9(3) no
C1 O5 C5 C6 . -176.42(18) no
C1 O5 C5 C4 . 60.6(2) no
O4 C4 C5 O5 . 179.02(18) no
C3 C4 C5 O5 . -59.1(3) no
O4 C4 C5 C6 . 61.1(3) no
C3 C4 C5 C6 . -177.0(3) no
O5 C5 C6 N1 . 60.0(3) no
C4 C5 C6 N1 . 180.0(3) no
